data_4347502
loop_
_publ_author_name
'Arroyave, Alejandra'
'Lennartson, Anders'
'Dragulescu-Andrasi, Alina'
'Pedersen, Kasper S.'
'Piligkos, Stergios'
'Stoian, Sebastian A.'
'Greer, Samuel M.'
'Pak, Chongin'
'Hietsoi, Oleksandr'
'Phan, Hoa'
'Hill, Stephen'
'McKenzie, Christine J.'
'Shatruk, Michael'

_publ_section_title
;
 Spin Crossover in Fe(II) Complexes with N4S2 Coordination.
;
_journal_issue 12
_journal_name_full 'Inorganic chemistry'
_journal_page_first 5904
_journal_page_last 5913
_journal_paper_doi 10.1021/acs.inorgchem.6b00246
_journal_volume 55
_journal_year 2016
_chemical_formula_sum 'C16 H16 Fe N4 S4'
_chemical_formula_weight 448.42
_space_group_crystal_system orthorhombic
_space_group_IT_number 60
_space_group_name_Hall '-P 2n 2ab'
_space_group_name_H-M_alt 'P b c n'
_atom_sites_solution_hydrogens geom
_audit_creation_method SHELXL-2014/7
_cell_angle_alpha 90
_cell_angle_beta 90
_cell_angle_gamma 90
_cell_formula_units_Z 4
_cell_length_a 13.857(6)
_cell_length_b 9.851(4)
_cell_length_c 14.252(6)
_cell_measurement_reflns_used 4594
_cell_measurement_temperature 230(2)
_cell_measurement_theta_max 24.64
_cell_measurement_theta_min 2.54
_cell_volume 1945.5(14)
_computing_cell_refinement 'SMART V5.625 (Bruker, 2000)'
_computing_data_collection 'SMART V5.625 (Bruker, 2000)'
_computing_data_reduction 'SAINT V6.32 (Bruker, 2001)'
_computing_molecular_graphics 'X-Seed 2.0 (Barbour, 2001)'
_computing_publication_material 'SHELXL-97 (Sheldrick, 1997)'
_computing_structure_refinement 'SHELXL-2014/7 (Sheldrick, 2014)'
_computing_structure_solution 'SHELXS-97 (Sheldrick, 1990)'
_diffrn_ambient_temperature 230(2)
_diffrn_measured_fraction_theta_full 1.000
_diffrn_measured_fraction_theta_max 0.999
_diffrn_measurement_device_type 'Bruker APEX II CCD area-detector'
_diffrn_measurement_method 'profile data from \w scans'
_diffrn_radiation_source 'fine-focus sealed tube'
_diffrn_radiation_type MoK\a
_diffrn_radiation_wavelength 0.71073
_diffrn_reflns_av_R_equivalents 0.0265
_diffrn_reflns_av_unetI/netI 0.0157
_diffrn_reflns_Laue_measured_fraction_full 1.000
_diffrn_reflns_Laue_measured_fraction_max 0.999
_diffrn_reflns_limit_h_max 17
_diffrn_reflns_limit_h_min -17
_diffrn_reflns_limit_k_max 12
_diffrn_reflns_limit_k_min -12
_diffrn_reflns_limit_l_max 16
_diffrn_reflns_limit_l_min -17
_diffrn_reflns_number 14542
_diffrn_reflns_point_group_measured_fraction_full 1.000
_diffrn_reflns_point_group_measured_fraction_max 0.999
_diffrn_reflns_theta_full 25.242
_diffrn_reflns_theta_max 26.373
_diffrn_reflns_theta_min 2.537
_exptl_absorpt_coefficient_mu 1.211
_exptl_absorpt_correction_T_max 0.7457
_exptl_absorpt_correction_T_min 0.7019
_exptl_absorpt_correction_type multi-scan
_exptl_absorpt_process_details 'SADABS v2.03 (Bruker, 2003)'
_exptl_crystal_colour yellow
_exptl_crystal_density_diffrn 1.531
_exptl_crystal_description block
_exptl_crystal_F_000 920
_exptl_crystal_size_max 0.220
_exptl_crystal_size_mid 0.130
_exptl_crystal_size_min 0.090
_refine_diff_density_max 0.467
_refine_diff_density_min -0.428
_refine_diff_density_rms 0.048
_refine_ls_extinction_method none
_refine_ls_goodness_of_fit_ref 1.082
_refine_ls_hydrogen_treatment constr
_refine_ls_matrix_type full
_refine_ls_number_parameters 118
_refine_ls_number_reflns 1991
_refine_ls_number_restraints 0
_refine_ls_restrained_S_all 1.082
_refine_ls_R_factor_all 0.0386
_refine_ls_R_factor_gt 0.0317
_refine_ls_shift/su_max 0.000
_refine_ls_shift/su_mean 0.000
_refine_ls_structure_factor_coef Fsqd
_refine_ls_weighting_details 'w=1/[\s^2^(Fo^2^)+(0.0333P)^2^+1.2774P] where P=(Fo^2^+2Fc^2^)/3'
_refine_ls_weighting_scheme calc
_refine_ls_wR_factor_gt 0.0767
_refine_ls_wR_factor_ref 0.0808
_reflns_Friedel_coverage 0.000
_reflns_number_gt 1704
_reflns_number_total 1991
_reflns_threshold_expression 'I > 2\s(I)'
_cod_data_source_file ic6b00246_si_003.cif
_cod_data_source_block
;
;
_cod_original_cell_volume 1945.4(14)
_cod_database_code 4347502
_shelx_shelxl_version_number 2014/7
_shelx_space_group_comment
;
The symmetry employed for this shelxl refinement is uniquely defined
by the following loop, which should always be used as a source of
symmetry information in preference to the above space-group names.
They are only intended as comments.
;
_shelx_estimated_absorpt_t_min 0.776
_shelx_estimated_absorpt_t_max 0.899

loop_
_space_group_symop_operation_xyz
'x, y, z'
'-x+1/2, -y+1/2, z+1/2'
'x+1/2, -y+1/2, -z'
'-x, y, -z+1/2'
'-x, -y, -z'
'x-1/2, y-1/2, -z-1/2'
'-x-1/2, y-1/2, z'
'x, -y, z-1/2'

loop_
_atom_site_label
_atom_site_type_symbol
_atom_site_fract_x
_atom_site_fract_y
_atom_site_fract_z
_atom_site_U_iso_or_equiv
_atom_site_adp_type
_atom_site_occupancy
_atom_site_site_symmetry_order
_atom_site_calc_flag
_atom_site_refinement_flags_posn
_atom_site_refinement_flags_adp
_atom_site_refinement_flags_occupancy
_atom_site_disorder_assembly
_atom_site_disorder_group
Fe1 Fe 0.5000 0.55088(4) 0.2500 0.03391(14) Uani 1 2 d S T P A .
S1 S 0.58634(5) 0.17123(7) 0.05422(5) 0.0586(2) Uani 1 1 d . . . . .
S2 S 0.57337(5) 0.74219(7) 0.15207(5) 0.0551(2) Uani 1 1 d . . . . .
N1 N 0.55187(15) 0.4048(2) 0.15802(16) 0.0564(5) Uani 1 1 d . . . . .
N2 N 0.63617(12) 0.58965(18) 0.32572(13) 0.0374(4) Uani 1 1 d . . . . .
C1 C 0.56614(14) 0.3071(2) 0.11496(16) 0.0411(5) Uani 1 1 d . . . . .
C2 C 0.6912(2) 0.7420(4) 0.1994(2) 0.0785(10) Uani 1 1 d . . . . .
H2A H 0.7346 0.7023 0.1526 0.094 Uiso 1 1 calc R U . . .
H2B H 0.7111 0.8367 0.2082 0.094 Uiso 1 1 calc R U . . .
C3 C 0.70709(15) 0.6678(2) 0.29139(17) 0.0471(6) Uani 1 1 d . . . . .
C4 C 0.79502(17) 0.6807(3) 0.3370(2) 0.0604(7) Uani 1 1 d . . . . .
H4 H 0.8444 0.7336 0.3104 0.072 Uiso 1 1 calc R U . . .
C5 C 0.80971(18) 0.6160(3) 0.4208(2) 0.0635(8) Uani 1 1 d . . . . .
H5 H 0.8690 0.6238 0.4525 0.076 Uiso 1 1 calc R U . . .
C6 C 0.7368(2) 0.5404(3) 0.4573(2) 0.0631(8) Uani 1 1 d . . . . .
H6 H 0.7446 0.4963 0.5153 0.076 Uiso 1 1 calc R U . . .
C7 C 0.65154(17) 0.5290(2) 0.40847(18) 0.0498(6) Uani 1 1 d . . . . .
H7 H 0.6017 0.4762 0.4344 0.060 Uiso 1 1 calc R U . . .
C8A C 0.5056(5) 0.8824(4) 0.1975(4) 0.0690(13) Uani 0.708(8) 1 d . . P A 1
H8A1 H 0.5374 0.9669 0.1786 0.083 Uiso 0.708(8) 1 calc R U P A 1
H8A2 H 0.4413 0.8816 0.1689 0.083 Uiso 0.708(8) 1 calc R U P A 1
C8B C 0.5536(11) 0.8933(11) 0.2349(11) 0.0690(13) Uani 0.292(8) 1 d . . P A 2
H8B1 H 0.5953 0.8849 0.2901 0.083 Uiso 0.292(8) 1 calc R U P A 2
H8B2 H 0.5693 0.9784 0.2028 0.083 Uiso 0.292(8) 1 calc R U P A 2

loop_
_atom_site_aniso_label
_atom_site_aniso_U_11
_atom_site_aniso_U_22
_atom_site_aniso_U_33
_atom_site_aniso_U_23
_atom_site_aniso_U_13
_atom_site_aniso_U_12
Fe1 0.0273(2) 0.0381(2) 0.0364(3) 0.000 -0.00081(16) 0.000
S1 0.0611(4) 0.0464(4) 0.0682(5) -0.0121(3) -0.0002(3) 0.0103(3)
S2 0.0528(4) 0.0683(4) 0.0441(4) 0.0190(3) 0.0032(3) -0.0053(3)
N1 0.0522(12) 0.0560(12) 0.0611(14) -0.0124(11) 0.0027(10) 0.0138(10)
N2 0.0292(8) 0.0438(9) 0.0392(10) -0.0014(8) -0.0014(7) 0.0013(7)
C1 0.0288(10) 0.0486(13) 0.0460(13) 0.0044(11) 0.0004(9) 0.0056(9)
C2 0.0521(16) 0.123(3) 0.0608(18) 0.0234(18) -0.0004(14) -0.0368(17)
C3 0.0336(11) 0.0606(14) 0.0471(13) -0.0068(12) 0.0014(10) -0.0075(10)
C4 0.0336(12) 0.0801(19) 0.0674(18) -0.0157(15) -0.0004(12) -0.0119(12)
C5 0.0384(13) 0.0763(18) 0.076(2) -0.0209(16) -0.0224(13) 0.0099(13)
C6 0.0533(15) 0.0719(18) 0.0642(18) 0.0073(14) -0.0232(14) 0.0135(13)
C7 0.0445(12) 0.0530(14) 0.0519(15) 0.0086(12) -0.0099(11) 0.0038(11)
C8A 0.084(4) 0.0414(16) 0.081(4) 0.018(2) -0.002(2) 0.000(2)
C8B 0.084(4) 0.0414(16) 0.081(4) 0.018(2) -0.002(2) 0.000(2)

loop_
_atom_type_symbol
_atom_type_description
_atom_type_scat_dispersion_real
_atom_type_scat_dispersion_imag
_atom_type_scat_source
C C 0.0033 0.0016 'International Tables Vol C Tables 4.2.6.8 and 6.1.1.4'
H H 0.0000 0.0000 'International Tables Vol C Tables 4.2.6.8 and 6.1.1.4'
N N 0.0061 0.0033 'International Tables Vol C Tables 4.2.6.8 and 6.1.1.4'
S S 0.1246 0.1234 'International Tables Vol C Tables 4.2.6.8 and 6.1.1.4'
Fe Fe 0.3463 0.8444 'International Tables Vol C Tables 4.2.6.8 and 6.1.1.4'

loop_
_geom_angle_atom_site_label_1
_geom_angle_atom_site_label_2
_geom_angle_atom_site_label_3
_geom_angle
_geom_angle_site_symmetry_1
_geom_angle_site_symmetry_3
N1 Fe1 N1 92.18(13) . 4_655
N1 Fe1 N2 97.63(8) . .
N1 Fe1 N2 96.16(8) 4_655 .
N1 Fe1 N2 96.16(8) . 4_655
N1 Fe1 N2 97.63(8) 4_655 4_655
N2 Fe1 N2 160.07(9) . 4_655
N1 Fe1 S2 173.74(6) . 4_655
N1 Fe1 S2 91.64(7) 4_655 4_655
N2 Fe1 S2 86.87(5) . 4_655
N2 Fe1 S2 78.42(5) 4_655 4_655
N1 Fe1 S2 91.64(7) . .
N1 Fe1 S2 173.74(6) 4_655 .
N2 Fe1 S2 78.42(5) . .
N2 Fe1 S2 86.87(5) 4_655 .
S2 Fe1 S2 84.99(5) 4_655 .
C2 S2 C8A 110.3(3) . .
C2 S2 C8B 84.1(5) . .
C2 S2 Fe1 99.12(10) . .
C8A S2 Fe1 99.36(15) . .
C8B S2 Fe1 100.3(4) . .
C1 N1 Fe1 165.9(2) . .
C7 N2 C3 117.4(2) . .
C7 N2 Fe1 119.30(15) . .
C3 N2 Fe1 123.20(15) . .
N1 C1 S1 179.6(2) . .
C3 C2 S2 117.65(17) . .
C3 C2 H2A 107.9 . .
S2 C2 H2A 107.9 . .
C3 C2 H2B 107.9 . .
S2 C2 H2B 107.9 . .
H2A C2 H2B 107.2 . .
N2 C3 C4 121.7(2) . .
N2 C3 C2 119.1(2) . .
C4 C3 C2 119.2(2) . .
C5 C4 C3 119.8(2) . .
C5 C4 H4 120.1 . .
C3 C4 H4 120.1 . .
C6 C5 C4 118.6(2) . .
C6 C5 H5 120.7 . .
C4 C5 H5 120.7 . .
C5 C6 C7 119.3(3) . .
C5 C6 H6 120.3 . .
C7 C6 H6 120.3 . .
N2 C7 C6 123.1(2) . .
N2 C7 H7 118.5 . .
C6 C7 H7 118.5 . .
C8A C8A S2 114.4(4) 4_655 .
C8A C8A H8A1 108.7 4_655 .
S2 C8A H8A1 108.7 . .
C8A C8A H8A2 108.7 4_655 .
S2 C8A H8A2 108.7 . .
H8A1 C8A H8A2 107.6 . .
C8B C8B S2 108.0(10) 4_655 .
C8B C8B H8B1 110.1 4_655 .
S2 C8B H8B1 110.1 . .
C8B C8B H8B2 110.1 4_655 .
S2 C8B H8B2 110.1 . .
H8B1 C8B H8B2 108.4 . .

loop_
_geom_bond_atom_site_label_1
_geom_bond_atom_site_label_2
_geom_bond_distance
_geom_bond_site_symmetry_2
Fe1 N1 2.075(2) .
Fe1 N1 2.075(2) 4_655
Fe1 N2 2.2070(18) .
Fe1 N2 2.2070(18) 4_655
Fe1 S2 2.5560(10) 4_655
Fe1 S2 2.5561(10) .
S1 C1 1.619(2) .
S2 C2 1.767(3) .
S2 C8A 1.791(5) .
S2 C8B 1.920(13) .
N1 C1 1.158(3) .
N2 C7 1.339(3) .
N2 C3 1.341(3) .
C2 C3 1.517(4) .
C2 H2A 0.9800 .
C2 H2B 0.9800 .
C3 C4 1.387(3) .
C4 C5 1.369(4) .
C4 H4 0.9400 .
C5 C6 1.358(4) .
C5 H5 0.9400 .
C6 C7 1.376(3) .
C6 H6 0.9400 .
C7 H7 0.9400 .
C8A C8A 1.504(11) 4_655
C8A H8A1 0.9800 .
C8A H8A2 0.9800 .
C8B C8B 1.55(3) 4_655
C8B H8B1 0.9800 .
C8B H8B2 0.9800 .

loop_
_geom_hbond_atom_site_label_D
_geom_hbond_atom_site_label_H
_geom_hbond_atom_site_label_A
_geom_hbond_distance_DH
_geom_hbond_distance_HA
_geom_hbond_distance_DA
_geom_hbond_angle_DHA
_geom_hbond_site_symmetry_A
C2 H2A S1 0.98 2.87 3.777(3) 155.1 7_765
C6 H6 S1 0.94 2.92 3.501(3) 121.3 2_655
C7 H7 N1 0.94 2.60 3.216(3) 123.5 4_655
C8B H8B2 S1 0.98 2.85 3.786(12) 159.2 1_565
C8A H8A1 S1 0.98 2.77 3.677(4) 154.8 1_565
C2 H2A S1 0.98 2.87 3.777(3) 155.1 7_765
C6 H6 S1 0.94 2.92 3.501(3) 121.3 2_655
C7 H7 N1 0.94 2.60 3.216(3) 123.5 4_655
C8B H8B2 S1 0.98 2.85 3.786(12) 159.2 1_565
C8A H8A1 S1 0.98 2.77 3.677(4) 154.8 1_565
C2 H2A S1 0.98 2.87 3.777(3) 155.1 7_765
C6 H6 S1 0.94 2.92 3.501(3) 121.3 2_655
C7 H7 N1 0.94 2.60 3.216(3) 123.5 4_655
C8A H8A1 S1 0.98 2.77 3.677(4) 154.8 1_565
C8B H8B2 S1 0.98 2.85 3.786(12) 159.2 1_565

loop_
_geom_torsion_atom_site_label_1
_geom_torsion_atom_site_label_2
_geom_torsion_atom_site_label_3
_geom_torsion_atom_site_label_4
_geom_torsion
_geom_torsion_site_symmetry_4
C8A S2 C2 C3 88.2(3) .
C8B S2 C2 C3 84.2(4) .
Fe1 S2 C2 C3 -15.4(3) .
C7 N2 C3 C4 3.1(3) .
Fe1 N2 C3 C4 -174.33(18) .
C7 N2 C3 C2 -178.0(2) .
Fe1 N2 C3 C2 4.6(3) .
S2 C2 C3 N2 9.7(4) .
S2 C2 C3 C4 -171.4(2) .
N2 C3 C4 C5 -2.2(4) .
C2 C3 C4 C5 178.9(3) .
C3 C4 C5 C6 0.0(4) .
C4 C5 C6 C7 1.2(4) .
C3 N2 C7 C6 -2.0(4) .
Fe1 N2 C7 C6 175.6(2) .
C5 C6 C7 N2 -0.2(4) .
C2 S2 C8A C8A -59.9(6) 4_655
Fe1 S2 C8A C8A 43.5(6) 4_655
